data_4117020
loop_
_publ_author_name
'P. Bhyrappa'
'Scott R. Wilson'
'Kenneth S. Suslick'

_publ_section_title
;
 Hydrogen-Bonded Porphyrinic Solids: Supramolecular Networks of
 Octahydroxy Porphyrins
;
_journal_name_full 'Journal of the American Chemical Society'
_journal_page_first 8492
_journal_page_last 8502
_journal_paper_doi 10.1021/ja971093w
_journal_volume 119
_journal_year 1997
_chemical_formula_moiety 'C44 H28 N4 O8, 4(C4 H8 O), 3(C H2 Cl2)'
_chemical_formula_sum 'C63 H66 Cl6 N4 O12 Zn'
_chemical_formula_weight 1349.27
_chemical_name_systematic
; 
? 
;
_space_group_IT_number 2
_symmetry_cell_setting triclinic
_symmetry_space_group_name_Hall '-P 1'
_symmetry_space_group_name_H-M 'P -1'
_atom_sites_solution_hydrogens geom
_atom_sites_solution_primary direct
_atom_sites_solution_secondary difmap
_audit_creation_method SHELXL
_audit_update_record
; 
? 
;
_cell_angle_alpha 99.71(2)
_cell_angle_beta 108.52(2)
_cell_angle_gamma 107.49(2)
_cell_formula_units_Z 1
_cell_length_a 10.212(3)
_cell_length_b 12.365(3)
_cell_length_c 14.628(3)
_cell_measurement_reflns_used 25
_cell_measurement_temperature 198(2)
_cell_measurement_theta_max 11.60
_cell_measurement_theta_min 8.28
_cell_volume 1597.6(8)
_computing_cell_refinement 'CAD4 (Enraf-Nonius)'
_computing_data_collection 'CAD4 (Enraf-Nonius)'
_computing_data_reduction 'CAD4 (Enraf-Nonius) PROFILE (Coppens, 1972)'
_computing_molecular_graphics 'ORTEP-II (Johnson, 1971)'
_computing_publication_material 'CIFTAB (Sheldrick, 1993)'
_computing_structure_refinement 'SHELXL-93 (Sheldrick, 1993)'
_computing_structure_solution 'SHELXS-86 (Sheldrick, 1990)'
_diffrn_ambient_temperature 198(2)
_diffrn_measurement_device 'Enraf-Nonius CAD4'
_diffrn_measurement_method 'omega-theta scan profiles'
_diffrn_radiation_monochromator graphite
_diffrn_radiation_source 'normal-focus sealed tube'
_diffrn_radiation_type MoK\a
_diffrn_radiation_wavelength 0.71073
_diffrn_reflns_av_R_equivalents 0.0301
_diffrn_reflns_av_sigmaI/netI 0.0426
_diffrn_reflns_limit_h_max 12
_diffrn_reflns_limit_h_min 0
_diffrn_reflns_limit_k_max 14
_diffrn_reflns_limit_k_min -14
_diffrn_reflns_limit_l_max 16
_diffrn_reflns_limit_l_min -17
_diffrn_reflns_number 5931
_diffrn_reflns_theta_max 24.97
_diffrn_reflns_theta_min 1.54
_diffrn_standards_decay_% 0.54
_diffrn_standards_interval_time 90
_diffrn_standards_number 3
_exptl_absorpt_coefficient_mu 0.699
_exptl_absorpt_correction_T_max 0.896
_exptl_absorpt_correction_T_min 0.771
_exptl_absorpt_correction_type integration
_exptl_crystal_colour purple
_exptl_crystal_density_diffrn 1.402
_exptl_crystal_description platy
_exptl_crystal_F_000 700
_refine_diff_density_max 1.024
_refine_diff_density_min -0.841
_refine_diff_density_rms 0.093
_refine_ls_extinction_method none
_refine_ls_goodness_of_fit_all 1.071
_refine_ls_goodness_of_fit_obs 1.089
_refine_ls_hydrogen_treatment noref
_refine_ls_matrix_type full
_refine_ls_number_parameters 528
_refine_ls_number_reflns 5585
_refine_ls_number_restraints 255
_refine_ls_restrained_S_all 1.099
_refine_ls_restrained_S_obs 1.125
_refine_ls_R_factor_all 0.1022
_refine_ls_R_factor_obs 0.0680
_refine_ls_shift/esd_max -0.074
_refine_ls_shift/esd_mean 0.003
_refine_ls_structure_factor_coef Fsqd
_refine_ls_weighting_details 'w=1/[\s^2^(Fo^2^)+(0.1243P)^2^+2.8287P] where P=(Fo^2^+2Fc^2^)/3'
_refine_ls_weighting_scheme calc
_refine_ls_wR_factor_all 0.2187
_refine_ls_wR_factor_obs 0.1883
_reflns_number_observed 4121
_reflns_number_total 5585
_reflns_observed_criterion >2sigma(I)
_cod_data_source_file ja971093w_5.cif
_cod_data_source_block Zn[T(3',5'-DHP)P](THF)2.2THF.3CH2Cl2
_cod_depositor_comments
;
The following automatic conversions were performed:

'_refine_ls_weighting_scheme' value 'calc
w=1/[\s^2^(Fo^2^)+(0.1243P)^2^+2.8287P] where P=(Fo^2^+2Fc^2^)/3' was
changed to 'calc'. New tag '_refine_ls_weighting_details' was
created. The value of the new tag was set to
'w=1/[\s^2^(Fo^2^)+(0.1243P)^2^+2.8287P] where P=(Fo^2^+2Fc^2^)/3'.

Automatic conversion script
Id: cif_fix_values 3143 2015-03-26 13:38:13Z robertas 
;
_cod_original_cell_volume 1597.6(7)
_cod_database_code 4117020

loop_
_symmetry_equiv_pos_as_xyz
'x, y, z'
'-x, -y, -z'

loop_
_atom_site_aniso_label
_atom_site_aniso_U_11
_atom_site_aniso_U_22
_atom_site_aniso_U_33
_atom_site_aniso_U_23
_atom_site_aniso_U_13
_atom_site_aniso_U_12
Zn 0.0674(5) 0.0685(5) 0.0217(4) 0.0204(3) 0.0183(3) 0.0523(4)
N1 0.032(2) 0.032(2) 0.019(2) 0.0089(13) 0.0055(14) 0.0157(15)
C1 0.033(2) 0.033(2) 0.020(2) 0.009(2) 0.010(2) 0.013(2)
C2 0.040(2) 0.040(2) 0.019(2) 0.007(2) 0.008(2) 0.018(2)
C3 0.036(2) 0.038(2) 0.020(2) 0.012(2) 0.006(2) 0.017(2)
C4 0.028(2) 0.031(2) 0.019(2) 0.012(2) 0.005(2) 0.011(2)
C5 0.026(2) 0.027(2) 0.021(2) 0.011(2) 0.004(2) 0.009(2)
N2 0.032(2) 0.030(2) 0.019(2) 0.0103(13) 0.0079(13) 0.0154(15)
C6 0.033(2) 0.027(2) 0.024(2) 0.011(2) 0.009(2) 0.014(2)
C7 0.045(3) 0.039(2) 0.024(2) 0.011(2) 0.008(2) 0.025(2)
C8 0.047(3) 0.042(2) 0.027(2) 0.010(2) 0.012(2) 0.030(2)
C9 0.032(2) 0.032(2) 0.023(2) 0.010(2) 0.008(2) 0.015(2)
C10 0.032(2) 0.032(2) 0.024(2) 0.009(2) 0.010(2) 0.015(2)
C21 0.032(2) 0.029(2) 0.019(2) 0.0088(15) 0.009(2) 0.014(2)
C22 0.029(2) 0.030(2) 0.022(2) 0.008(2) 0.007(2) 0.009(2)
C23 0.040(2) 0.025(2) 0.025(2) 0.011(2) 0.015(2) 0.014(2)
C24 0.035(2) 0.031(2) 0.020(2) 0.012(2) 0.009(2) 0.018(2)
C25 0.028(2) 0.033(2) 0.021(2) 0.007(2) 0.007(2) 0.014(2)
C26 0.032(2) 0.030(2) 0.024(2) 0.015(2) 0.010(2) 0.012(2)
O23 0.045(2) 0.032(2) 0.035(2) 0.0188(13) 0.0128(14) 0.0125(14)
O25 0.031(2) 0.039(2) 0.034(2) 0.0185(13) 0.0030(13) 0.0093(13)
C27 0.031(2) 0.031(2) 0.018(2) 0.008(2) 0.006(2) 0.014(2)
C28 0.035(2) 0.024(2) 0.026(2) 0.009(2) 0.010(2) 0.010(2)
C29 0.032(2) 0.032(2) 0.021(2) 0.009(2) 0.010(2) 0.009(2)
C30 0.034(2) 0.030(2) 0.024(2) 0.006(2) 0.011(2) 0.012(2)
C31 0.030(2) 0.024(2) 0.026(2) 0.006(2) 0.008(2) 0.008(2)
C32 0.031(2) 0.031(2) 0.024(2) 0.011(2) 0.012(2) 0.009(2)
O29 0.054(2) 0.034(2) 0.040(2) 0.0130(13) 0.030(2) 0.0137(15)
O31 0.050(2) 0.027(2) 0.046(2) 0.0116(13) 0.028(2) 0.0111(14)
O40 0.075(4) 0.099(5) 0.059(4) 0.021(4) 0.018(3) 0.020(4)
C41 0.087(6) 0.091(7) 0.054(5) 0.037(5) 0.009(5) 0.019(6)
C42 0.042(6) 0.105(9) 0.085(7) 0.008(6) -0.005(5) 0.028(5)
C43 0.058(8) 0.145(15) 0.093(9) 0.041(10) 0.035(8) 0.022(7)
C44 0.057(5) 0.081(6) 0.047(4) 0.047(4) 0.008(4) 0.010(5)
O40B 0.070(5) 0.092(5) 0.062(5) 0.032(4) 0.005(4) 0.022(4)
C41B 0.048(5) 0.070(6) 0.058(5) 0.044(5) 0.007(4) 0.011(5)
C42B 0.057(7) 0.102(8) 0.072(7) 0.038(6) 0.003(6) 0.009(6)
C43B 0.058(6) 0.097(7) 0.052(5) 0.043(5) -0.011(5) 0.019(6)
C44B 0.080(6) 0.100(6) 0.061(5) 0.023(5) 0.007(5) 0.018(5)
O40C 0.074(5) 0.096(6) 0.055(5) 0.022(5) 0.021(4) 0.027(5)
C41C 0.075(6) 0.099(7) 0.052(5) 0.039(5) 0.010(5) 0.012(6)
C42C 0.047(7) 0.089(8) 0.071(7) 0.040(6) 0.004(6) 0.008(6)
C43C 0.032(6) 0.061(6) 0.049(5) 0.039(5) 0.018(5) -0.003(5)
C44C 0.059(6) 0.084(7) 0.053(5) 0.041(5) 0.013(5) 0.016(5)
O50 0.149(4) 0.067(3) 0.129(4) 0.054(3) 0.099(4) 0.068(3)
C51 0.169(7) 0.054(4) 0.086(5) 0.018(3) 0.055(5) 0.052(4)
C52 0.114(6) 0.074(5) 0.109(6) 0.044(4) 0.050(5) 0.029(4)
C53 0.109(5) 0.088(5) 0.111(6) 0.022(4) 0.063(4) 0.039(4)
C54 0.092(5) 0.116(6) 0.321(15) 0.129(8) 0.114(6) 0.066(4)
Cl1 0.136(4) 0.082(2) 0.094(2) 0.031(2) 0.042(2) 0.021(2)
Cl2 0.118(3) 0.076(2) 0.087(2) 0.0286(15) 0.033(2) 0.032(2)
C70 0.089(9) 0.103(7) 0.112(7) 0.020(6) 0.041(7) 0.002(7)
Cl1B 0.097(5) 0.094(7) 0.118(5) 0.023(5) 0.091(5) 0.015(5)
Cl2B 0.141(8) 0.094(6) 0.097(6) 0.030(5) 0.054(6) 0.040(6)
C70B 0.080(13) 0.095(11) 0.105(10) 0.014(7) 0.043(10) 0.000(11)
Cl3 0.095(3) 0.117(4) 0.111(4) 0.051(3) 0.038(3) 0.043(3)
Cl4 0.271(8) 0.120(4) 0.115(5) 0.051(3) 0.071(5) 0.120(5)
C71 0.332(23) 0.172(17) 0.110(18) -0.029(13) -0.001(14) 0.219(15)

loop_
_atom_site_label
_atom_site_type_symbol
_atom_site_fract_x
_atom_site_fract_y
_atom_site_fract_z
_atom_site_U_iso_or_equiv
_atom_site_thermal_displace_type
_atom_site_occupancy
_atom_site_calc_flag
_atom_site_refinement_flags
_atom_site_disorder_group
Zn Zn 0.0000 0.0000 0.0000 0.0446(3) Uani 1 d SD .
N1 N -0.0535(4) -0.0368(3) -0.1519(2) 0.0278(7) Uani 1 d . .
C1 C -0.0228(5) -0.1167(4) -0.2100(3) 0.0287(9) Uani 1 d . .
C2 C -0.0899(5) -0.1224(4) -0.3146(3) 0.0332(9) Uani 1 d . .
H2 H -0.0846(5) -0.1705(4) -0.3702(3) 0.040 Uiso 1 calc R .
C3 C -0.1612(5) -0.0472(4) -0.3186(3) 0.0313(9) Uani 1 d . .
H3 H -0.2163(5) -0.0324(4) -0.3776(3) 0.038 Uiso 1 calc R .
C4 C -0.1384(4) 0.0069(4) -0.2164(3) 0.0264(8) Uani 1 d . .
C5 C -0.1979(4) 0.0896(3) -0.1884(3) 0.0260(8) Uani 1 d . .
N2 N -0.1027(4) 0.1189(3) -0.0053(2) 0.0264(7) Uani 1 d . .
C6 C -0.1810(5) 0.1402(3) -0.0910(3) 0.0273(9) Uani 1 d . .
C7 C -0.2491(5) 0.2206(4) -0.0650(3) 0.0349(10) Uani 1 d . .
H7 H -0.3092(5) 0.2500(4) -0.1102(3) 0.042 Uiso 1 calc R .
C8 C -0.2115(5) 0.2465(4) 0.0353(3) 0.0366(10) Uani 1 d . .
H8 H -0.2405(5) 0.2973(4) 0.0741(3) 0.044 Uiso 1 calc R .
C9 C -0.1195(5) 0.1829(4) 0.0730(3) 0.0286(9) Uani 1 d . .
C10 C -0.0610(5) 0.1834(4) 0.1740(3) 0.0287(9) Uani 1 d . .
C21 C -0.2951(4) 0.1201(3) -0.2723(3) 0.0259(8) Uani 1 d . .
C22 C -0.2393(5) 0.2218(4) -0.2979(3) 0.0283(9) Uani 1 d . .
H22 H -0.1380(5) 0.2742(4) -0.2621(3) 0.034 Uiso 1 calc R .
C23 C -0.3333(5) 0.2465(3) -0.3767(3) 0.0282(9) Uani 1 d . .
C24 C -0.4808(4) 0.1727(3) -0.4290(3) 0.0267(8) Uani 1 d . .
H24 H -0.5438(4) 0.1908(3) -0.4825(3) 0.032 Uiso 1 calc R .
C25 C -0.5359(4) 0.0713(4) -0.4022(3) 0.0276(9) Uani 1 d . .
C26 C -0.4432(4) 0.0446(4) -0.3240(3) 0.0277(9) Uani 1 d . .
H26 H -0.4814(4) -0.0251(4) -0.3061(3) 0.033 Uiso 1 calc R .
O23 O -0.2822(4) 0.3440(3) -0.4078(2) 0.0376(7) Uani 1 d . .
H23 H -0.1885(4) 0.3709(28) -0.3846(33) 0.045 Uiso 1 calc R .
O25 O -0.6826(3) -0.0012(3) -0.4552(2) 0.0369(7) Uani 1 d . .
H25 H -0.6988(13) -0.0656(18) -0.4408(29) 0.044 Uiso 1 calc R .
C27 C -0.0926(4) 0.2589(4) 0.2488(3) 0.0271(9) Uani 1 d . .
C28 C -0.1762(5) 0.2075(4) 0.2992(3) 0.0291(9) Uani 1 d . .
H28 H -0.2127(5) 0.1239(4) 0.2872(3) 0.035 Uiso 1 calc R .
C29 C -0.2064(5) 0.2780(4) 0.3671(3) 0.0292(9) Uani 1 d . .
C30 C -0.1565(5) 0.4001(4) 0.3852(3) 0.0296(9) Uani 1 d . .
H30 H -0.1790(5) 0.4478(4) 0.4314(3) 0.035 Uiso 1 calc R .
C31 C -0.0734(5) 0.4503(3) 0.3341(3) 0.0285(9) Uani 1 d . .
C32 C -0.0403(5) 0.3816(4) 0.2667(3) 0.0289(9) Uani 1 d . .
H33 H 0.0178(5) 0.4177(4) 0.2327(3) 0.035 Uiso 1 calc R .
O29 O -0.2894(4) 0.2209(3) 0.4148(2) 0.0400(7) Uani 1 d . .
H29 H -0.2845(48) 0.2708(6) 0.4638(24) 0.048 Uiso 1 calc R .
O31 O -0.0178(4) 0.5702(3) 0.3483(2) 0.0397(7) Uani 1 d . .
H31 H -0.0641(41) 0.6017(7) 0.3752(38) 0.048 Uiso 1 calc R .
O40 O 0.2411(7) 0.1570(10) 0.0410(6) 0.084(3) Uani 0.457(4) d PDU 1
C41 C 0.3644(11) 0.2032(13) 0.1416(5) 0.084(4) Uani 0.457(4) d PDU 1
H41A H 0.3923(11) 0.1383(13) 0.1623(5) 0.101 Uiso 0.457(4) calc PR 1
H41B H 0.3352(11) 0.2417(13) 0.1926(5) 0.101 Uiso 0.457(4) calc PR 1
C42 C 0.4946(9) 0.2936(12) 0.1305(6) 0.087(4) Uani 0.457(4) d PDU 1
H42A H 0.5880(9) 0.2807(12) 0.1609(6) 0.105 Uiso 0.457(4) calc PR 1
H42B H 0.5094(9) 0.3754(12) 0.1639(6) 0.105 Uiso 0.457(4) calc PR 1
C43 C 0.4497(11) 0.2728(13) 0.0143(7) 0.100(6) Uani 0.457(4) d PDU 1
H43A H 0.4288(11) 0.3403(13) -0.0058(7) 0.120 Uiso 0.457(4) calc PR 1
H43B H 0.5303(11) 0.2627(13) -0.0056(7) 0.120 Uiso 0.457(4) calc PR 1
C44 C 0.3108(11) 0.1607(11) -0.0338(6) 0.065(3) Uani 0.457(4) d PDU 1
H44A H 0.2425(11) 0.1635(11) -0.0980(6) 0.078 Uiso 0.457(4) calc PR 1
H44B H 0.3366(11) 0.0902(11) -0.0471(6) 0.078 Uiso 0.457(4) calc PR 1
O40B O 0.2316(7) 0.1573(11) 0.0183(8) 0.081(3) Uani 0.309(7) d PDU 2
C41B C 0.3464(13) 0.1337(16) -0.0156(7) 0.062(3) Uani 0.309(7) d PDU 2
H41C H 0.3927(13) 0.1977(16) -0.0414(7) 0.074 Uiso 0.309(7) calc PR 2
H41D H 0.3029(13) 0.0569(16) -0.0687(7) 0.074 Uiso 0.309(7) calc PR 2
C42B C 0.4611(13) 0.1311(16) 0.0826(11) 0.087(4) Uani 0.309(7) d PDU 2
H42C H 0.5625(13) 0.1561(16) 0.0822(11) 0.104 Uiso 0.309(7) calc PR 2
H42D H 0.4329(13) 0.0507(16) 0.0913(11) 0.104 Uiso 0.309(7) calc PR 2
C43B C 0.4535(14) 0.2216(17) 0.1678(8) 0.077(4) Uani 0.309(7) d PDU 2
H43C H 0.4499(14) 0.1885(17) 0.2245(8) 0.093 Uiso 0.309(7) calc PR 2
H43D H 0.5419(14) 0.2966(17) 0.1938(8) 0.093 Uiso 0.309(7) calc PR 2
C44B C 0.3140(17) 0.2426(17) 0.1203(10) 0.090(4) Uani 0.309(7) d PDU 2
H44C H 0.2526(17) 0.2303(17) 0.1609(10) 0.108 Uiso 0.309(7) calc PR 2
H44D H 0.3389(17) 0.3248(17) 0.1160(10) 0.108 Uiso 0.309(7) calc PR 2
O40C O 0.2379(11) 0.1677(12) 0.0452(11) 0.077(3) Uani 0.233(7) d PDU 3
C41C C 0.3810(19) 0.1695(22) 0.1171(9) 0.082(4) Uani 0.233(7) d PDU 3
H41E H 0.3647(19) 0.1315(22) 0.1691(9) 0.098 Uiso 0.233(7) calc PR 3
H41F H 0.4555(19) 0.2515(22) 0.1507(9) 0.098 Uiso 0.233(7) calc PR 3
C42C C 0.4309(20) 0.0972(21) 0.0474(14) 0.076(4) Uani 0.233(7) d PDU 3
H42E H 0.3895(20) 0.0117(21) 0.0416(14) 0.091 Uiso 0.233(7) calc PR 3
H42F H 0.5411(20) 0.1251(21) 0.0734(14) 0.091 Uiso 0.233(7) calc PR 3
C43C C 0.3664(18) 0.1201(18) -0.0566(11) 0.049(3) Uani 0.233(7) d PDU 3
H43E H 0.4479(18) 0.1699(18) -0.0720(11) 0.058 Uiso 0.233(7) calc PR 3
H43F H 0.3106(18) 0.0442(18) -0.1113(11) 0.058 Uiso 0.233(7) calc PR 3
C44C C 0.2646(22) 0.1826(21) -0.0467(12) 0.067(4) Uani 0.233(7) d PDU 3
H44E H 0.3116(22) 0.2677(21) -0.0400(12) 0.081 Uiso 0.233(7) calc PR 3
H44F H 0.1693(22) 0.1474(21) -0.1067(12) 0.081 Uiso 0.233(7) calc PR 3
O50 O 0.1673(7) -0.6900(4) -0.4021(5) 0.093(2) Uani 1 d U .
C51 C 0.0979(12) -0.8117(6) -0.4054(6) 0.100(3) Uani 1 d U .
H51A H 0.1109(12) -0.8660(6) -0.4568(6) 0.120 Uiso 1 calc R .
H51B H -0.0101(12) -0.8333(6) -0.4214(6) 0.120 Uiso 1 calc R .
C52 C 0.1766(10) -0.8174(7) -0.3020(7) 0.097(2) Uani 1 d U .
H52A H 0.1220(10) -0.8041(7) -0.2589(7) 0.116 Uiso 1 calc R .
H52B H 0.1834(10) -0.8960(7) -0.3053(7) 0.116 Uiso 1 calc R .
C53 C 0.3282(10) -0.7228(7) -0.2604(7) 0.098(2) Uani 1 d U .
H53A H 0.3557(10) -0.6792(7) -0.1895(7) 0.117 Uiso 1 calc R .
H53B H 0.4036(10) -0.7567(7) -0.2635(7) 0.117 Uiso 1 calc R .
C54 C 0.3173(11) -0.6444(9) -0.3252(12) 0.152(5) Uani 1 d U .
H54A H 0.3413(11) -0.5634(9) -0.2841(12) 0.182 Uiso 1 calc R .
H54B H 0.3899(11) -0.6402(9) -0.3574(12) 0.182 Uiso 1 calc R .
Cl1 Cl 0.2594(7) 0.5015(6) 0.1400(3) 0.109(2) Uani 0.766(7) d PDU 1
Cl2 Cl 0.1639(5) 0.4345(3) -0.0777(2) 0.0965(11) Uani 0.766(7) d PDU 1
C70 C 0.1304(13) 0.4031(10) 0.0244(5) 0.111(4) Uani 0.766(7) d PDU 1
H70A H 0.1286(13) 0.3225(10) 0.0240(5) 0.133 Uiso 0.766(7) calc PR 1
H70B H 0.0303(13) 0.4022(10) 0.0169(5) 0.133 Uiso 0.766(7) calc PR 1
Cl1B Cl 0.2387(19) 0.4887(19) 0.1492(10) 0.097(4) Uani 0.234(7) d PDU 2
Cl2B Cl 0.2644(19) 0.4599(11) -0.0429(9) 0.109(3) Uani 0.234(7) d PDU 2
C70B C 0.2052(45) 0.3896(17) 0.0363(18) 0.102(7) Uani 0.234(7) d PDU 2
H70C H 0.2571(45) 0.3349(17) 0.0515(18) 0.122 Uiso 0.234(7) calc PR 2
H70D H 0.0969(45) 0.3417(17) 0.0017(18) 0.122 Uiso 0.234(7) calc PR 2
Cl3 Cl 0.5434(5) 0.6222(5) 0.6172(4) 0.1053(14) Uani 0.50 d PDU .
Cl4 Cl 0.4459(11) 0.4296(5) 0.4395(5) 0.156(3) Uani 0.50 d PDU .
C71 C 0.5958(17) 0.5477(16) 0.5302(15) 0.207(11) Uani 0.50 d PDU .
H71A H 0.6409(17) 0.6037(16) 0.4975(15) 0.248 Uiso 0.50 calc PR .
H71B H 0.6721(17) 0.5191(16) 0.5664(15) 0.248 Uiso 0.50 calc PR .

loop_
_atom_type_symbol
_atom_type_description
_atom_type_scat_dispersion_real
_atom_type_scat_dispersion_imag
_atom_type_scat_source
C C 0.0033 0.0016 'International Tables Vol C Tables 4.2.6.8 and 6.1.1.4'
H H 0.0000 0.0000 'International Tables Vol C Tables 4.2.6.8 and 6.1.1.4'
N N 0.0061 0.0033 'International Tables Vol C Tables 4.2.6.8 and 6.1.1.4'
O O 0.0106 0.0060 'International Tables Vol C Tables 4.2.6.8 and 6.1.1.4'
Zn Zn 0.2839 1.4301 'International Tables Vol C Tables 4.2.6.8 and 6.1.1.4'
Cl Cl 0.1484 0.1585 'International Tables Vol C Tables 4.2.6.8 and 6.1.1.4'

loop_
_geom_angle_atom_site_label_1
_geom_angle_atom_site_label_2
_geom_angle_atom_site_label_3
_geom_angle
_geom_angle_site_symmetry_1
_geom_angle_site_symmetry_3
N2 Zn N1 90.46(13) 2 2
N2 Zn N2 180.0 2 .
N1 Zn N2 89.54(13) 2 .
N2 Zn N1 89.53(13) 2 .
N1 Zn N1 180.0 2 .
N2 Zn N1 90.47(13) . .
N2 Zn O40 91.3(3) 2 2
N1 Zn O40 93.3(2) 2 2
N2 Zn O40 88.7(3) . 2
N1 Zn O40 86.7(2) . 2
N2 Zn O40 88.7(3) 2 .
N1 Zn O40 86.7(2) 2 .
N2 Zn O40 91.3(3) . .
N1 Zn O40 93.3(2) . .
O40 Zn O40 180.0 2 .
N2 Zn O40B 89.7(3) 2 2
N1 Zn O40B 86.2(3) 2 2
N2 Zn O40B 90.3(3) . 2
N1 Zn O40B 93.8(3) . 2
N2 Zn O40B 90.3(3) 2 .
N1 Zn O40B 93.8(3) 2 .
N2 Zn O40B 89.7(3) . .
N1 Zn O40B 86.2(3) . .
O40B Zn O40B 180.0 2 .
N2 Zn O40C 91.9(4) 2 .
N1 Zn O40C 85.3(4) 2 .
N2 Zn O40C 88.1(4) . .
N1 Zn O40C 94.7(4) . .
N2 Zn O40C 88.1(4) 2 2
N1 Zn O40C 94.7(4) 2 2
N2 Zn O40C 91.9(4) . 2
N1 Zn O40C 85.3(4) . 2
O40C Zn O40C 180.0 . 2
C1 N1 C4 106.5(3) . .
C1 N1 Zn 127.1(3) . .
C4 N1 Zn 126.2(3) . .
N1 C1 C10 125.6(4) . 2
N1 C1 C2 109.6(3) . .
C10 C1 C2 124.9(4) 2 .
C3 C2 C1 107.2(4) . .
C2 C3 C4 107.1(3) . .
N1 C4 C5 125.4(3) . .
N1 C4 C3 109.6(3) . .
C5 C4 C3 124.9(3) . .
C6 C5 C4 125.9(4) . .
C6 C5 C21 117.6(3) . .
C4 C5 C21 116.4(3) . .
C9 N2 C6 107.0(3) . .
C9 N2 Zn 127.0(3) . .
C6 N2 Zn 125.7(3) . .
N2 C6 C5 126.1(4) . .
N2 C6 C7 109.2(3) . .
C5 C6 C7 124.6(4) . .
C8 C7 C6 107.1(4) . .
C7 C8 C9 107.4(4) . .
N2 C9 C10 125.6(4) . .
N2 C9 C8 109.3(3) . .
C10 C9 C8 125.1(4) . .
C1 C10 C9 125.0(4) 2 .
C1 C10 C27 117.4(3) 2 .
C9 C10 C27 117.6(3) . .
C22 C21 C26 120.2(4) . .
C22 C21 C5 121.0(4) . .
C26 C21 C5 118.8(3) . .
C21 C22 C23 119.2(4) . .
O23 C23 C24 116.9(4) . .
O23 C23 C22 121.6(4) . .
C24 C23 C22 121.5(4) . .
C23 C24 C25 118.8(4) . .
O25 C25 C24 118.0(3) . .
O25 C25 C26 121.5(4) . .
C24 C25 C26 120.5(4) . .
C21 C26 C25 119.8(4) . .
C28 C27 C32 119.6(4) . .
C28 C27 C10 120.2(4) . .
C32 C27 C10 120.2(4) . .
C29 C28 C27 119.7(4) . .
O29 C29 C28 116.6(4) . .
O29 C29 C30 121.9(4) . .
C28 C29 C30 121.5(4) . .
C31 C30 C29 118.2(4) . .
O31 C31 C30 122.2(4) . .
O31 C31 C32 116.6(4) . .
C30 C31 C32 121.3(4) . .
C31 C32 C27 119.8(4) . .
C41 O40 C44 106.6(5) . .
C41 O40 Zn 123.7(6) . .
C44 O40 Zn 119.9(6) . .
O40 C41 C42 105.5(5) . .
C41 C42 C43 105.5(4) . .
C44 C43 C42 104.8(5) . .
O40 C44 C43 104.8(5) . .
C44B O40B C41B 106.3(5) . .
C44B O40B Zn 113.7(10) . .
C41B O40B Zn 123.7(9) . .
O40B C41B C42B 102.5(5) . .
C41B C42B C43B 103.7(5) . .
C44B C43B C42B 105.9(5) . .
O40B C44B C43B 107.3(6) . .
C44C O40C C41C 105.4(6) . .
C44C O40C Zn 110.4(11) . .
C41C O40C Zn 120.4(11) . .
O40C C41C C42C 102.6(6) . .
C41C C42C C43C 104.2(5) . .
C44C C43C C42C 105.9(5) . .
O40C C44C C43C 106.4(6) . .
C51 O50 C54 106.9(6) . .
O50 C51 C52 104.7(7) . .
C53 C52 C51 106.8(7) . .
C54 C53 C52 104.5(8) . .
O50 C54 C53 109.5(7) . .
Cl2 C70 Cl1 114.8(5) . .
Cl2B C70B Cl1B 112.6(9) . .
Cl4 C71 Cl3 111.7(9) . .

loop_
_geom_bond_atom_site_label_1
_geom_bond_atom_site_label_2
_geom_bond_distance
_geom_bond_site_symmetry_2
Zn N2 2.045(3) 2
Zn N1 2.045(3) 2
Zn N2 2.045(3) .
Zn N1 2.045(3) .
Zn O40 2.446(6) 2
Zn O40 2.446(6) .
Zn O40B 2.471(8) 2
Zn O40B 2.471(8) .
Zn O40C 2.475(8) .
Zn O40C 2.475(8) 2
N1 C1 1.367(5) .
N1 C4 1.367(5) .
C1 C10 1.405(6) 2
C1 C2 1.444(5) .
C2 C3 1.339(6) .
C3 C4 1.443(6) .
C4 C5 1.405(6) .
C5 C6 1.389(6) .
C5 C21 1.497(5) .
N2 C9 1.367(5) .
N2 C6 1.371(5) .
C6 C7 1.440(6) .
C7 C8 1.347(6) .
C8 C9 1.437(6) .
C9 C10 1.405(5) .
C10 C1 1.405(6) 2
C10 C27 1.494(6) .
C21 C22 1.383(6) .
C21 C26 1.384(6) .
C22 C23 1.391(6) .
C23 O23 1.375(5) .
C23 C24 1.376(6) .
C24 C25 1.387(6) .
C25 O25 1.368(5) .
C25 C26 1.394(5) .
C27 C28 1.382(6) .
C27 C32 1.394(6) .
C28 C29 1.380(6) .
C29 O29 1.374(5) .
C29 C30 1.388(6) .
C30 C31 1.381(6) .
C31 O31 1.370(5) .
C31 C32 1.383(6) .
O40 C41 1.478(5) .
O40 C44 1.482(5) .
C41 C42 1.532(8) .
C42 C43 1.566(8) .
C43 C44 1.511(8) .
O40B C44B 1.478(7) .
O40B C41B 1.494(6) .
C41B C42B 1.551(9) .
C42B C43B 1.567(9) .
C43B C44B 1.494(9) .
O40C C44C 1.484(7) .
O40C C41C 1.496(7) .
C41C C42C 1.548(9) .
C42C C43C 1.566(9) .
C43C C44C 1.497(9) .
O50 C51 1.443(9) .
O50 C54 1.450(13) .
C51 C52 1.495(11) .
C52 C53 1.486(12) .
C53 C54 1.469(13) .
Cl1 C70 1.733(7) .
Cl2 C70 1.714(7) .
Cl1B C70B 1.747(12) .
Cl2B C70B 1.712(12) .
Cl3 C71 1.757(11) .
Cl4 C71 1.718(11) .
